data_4132785
loop_
_publ_author_name
'Cao, Yi-Ming'
'Lentz, Dieter'
'Christmann, Mathias'

_publ_section_title
;
 Synthesis of Enantioenriched Bromohydrins via Divergent Reactions of
 Racemic Intermediates from Anchimeric Oxygen Borrowing.
;
_journal_issue 34
_journal_name_full 'Journal of the American Chemical Society'
_journal_page_first 10677
_journal_page_last 10681
_journal_paper_doi 10.1021/jacs.8b06432
_journal_volume 140
_journal_year 2018
_chemical_absolute_configuration ad
_chemical_formula_sum 'C20 H15 Br O3'
_chemical_formula_weight 383.23
_space_group_crystal_system monoclinic
_space_group_IT_number 4
_space_group_name_Hall 'P 2yb'
_space_group_name_H-M_alt 'P 1 21 1'
_atom_sites_solution_hydrogens geom
_audit_creation_method SHELXL-2016/6
_cell_angle_alpha 90
_cell_angle_beta 95.953(3)
_cell_angle_gamma 90
_cell_formula_units_Z 4
_cell_length_a 8.0480(6)
_cell_length_b 5.9460(4)
_cell_length_c 34.639(3)
_cell_measurement_reflns_used 9966
_cell_measurement_temperature 100(2)
_cell_measurement_theta_max 74.55
_cell_measurement_theta_min 2.56
_cell_volume 1648.7(2)
_computing_cell_refinement 'Bruker SAINT'
_computing_data_collection 'Bruker APEX3'
_computing_data_reduction 'Bruker SAINT'
_computing_structure_refinement 'SHELXL-2016/6 (Sheldrick, 2016)'
_computing_structure_solution 'SHELXT 2014/5 (Sheldrick, 2014)'
_diffrn_ambient_temperature 100(2)
_diffrn_measured_fraction_theta_full 0.999
_diffrn_measured_fraction_theta_max 0.991
_diffrn_measurement_device_type 'Bruker D8 Venture Photon'
_diffrn_measurement_method '\f and \w scans'
_diffrn_radiation_type CuK\a
_diffrn_radiation_wavelength 1.54178
_diffrn_reflns_av_R_equivalents 0.0431
_diffrn_reflns_av_unetI/netI 0.0338
_diffrn_reflns_Laue_measured_fraction_full 0.999
_diffrn_reflns_Laue_measured_fraction_max 0.991
_diffrn_reflns_limit_h_max 8
_diffrn_reflns_limit_h_min -10
_diffrn_reflns_limit_k_max 7
_diffrn_reflns_limit_k_min -6
_diffrn_reflns_limit_l_max 42
_diffrn_reflns_limit_l_min -43
_diffrn_reflns_number 33229
_diffrn_reflns_point_group_measured_fraction_full 0.962
_diffrn_reflns_point_group_measured_fraction_max 0.935
_diffrn_reflns_theta_full 67.679
_diffrn_reflns_theta_max 74.547
_diffrn_reflns_theta_min 3.849
_diffrn_source 'Incoatec Microfocus Source'
_exptl_absorpt_coefficient_mu 3.523
_exptl_absorpt_correction_T_max 0.7538
_exptl_absorpt_correction_T_min 0.5560
_exptl_absorpt_correction_type multi-scan
_exptl_absorpt_process_details 'SADABS-2016/2 (Bruker AXS)'
_exptl_crystal_colour colourless
_exptl_crystal_density_diffrn 1.544
_exptl_crystal_description platelett
_exptl_crystal_F_000 776
_exptl_crystal_size_max 0.400
_exptl_crystal_size_mid 0.280
_exptl_crystal_size_min 0.030
_refine_diff_density_max 0.719
_refine_diff_density_min -0.516
_refine_diff_density_rms 0.065
_refine_ls_abs_structure_details
;
 Flack x determined using 2493 quotients [(I+)-(I-)]/[(I+)+(I-)]
 (Parsons, Flack and Wagner, Acta Cryst. B69 (2013) 249-259).
;
_refine_ls_abs_structure_Flack 0.061(8)
_refine_ls_extinction_method none
_refine_ls_goodness_of_fit_ref 1.075
_refine_ls_hydrogen_treatment constr
_refine_ls_matrix_type full
_refine_ls_number_parameters 433
_refine_ls_number_reflns 6314
_refine_ls_number_restraints 1
_refine_ls_restrained_S_all 1.075
_refine_ls_R_factor_all 0.0290
_refine_ls_R_factor_gt 0.0280
_refine_ls_shift/su_max 0.002
_refine_ls_shift/su_mean 0.000
_refine_ls_structure_factor_coef Fsqd
_refine_ls_weighting_details 'w=1/[\s^2^(Fo^2^)+(0.0315P)^2^+1.3695P] where P=(Fo^2^+2Fc^2^)/3'
_refine_ls_weighting_scheme calc
_refine_ls_wR_factor_gt 0.0718
_refine_ls_wR_factor_ref 0.0724
_reflns_Friedel_coverage 0.714
_reflns_Friedel_fraction_full 0.916
_reflns_Friedel_fraction_max 0.866
_reflns_number_gt 6161
_reflns_number_total 6314
_reflns_threshold_expression 'I > 2\s(I)'
_cod_data_source_file ja8b06432_si_001.cif
_cod_data_source_block 0601X_a
_cod_original_sg_symbol_H-M 'P 21'
_cod_database_code 4132785
_shelx_shelxl_version_number 2016/6
_shelx_space_group_comment
;
The symmetry employed for this shelxl refinement is uniquely defined
by the following loop, which should always be used as a source of
symmetry information in preference to the above space-group names.
They are only intended as comments.
;
_shelx_estimated_absorpt_t_min 0.333
_shelx_estimated_absorpt_t_max 0.902

loop_
_space_group_symop_operation_xyz
'x, y, z'
'-x, y+1/2, -z'

loop_
_atom_site_label
_atom_site_type_symbol
_atom_site_fract_x
_atom_site_fract_y
_atom_site_fract_z
_atom_site_U_iso_or_equiv
_atom_site_adp_type
_atom_site_occupancy
_atom_site_site_symmetry_order
_atom_site_calc_flag
_atom_site_refinement_flags_posn
_atom_site_refinement_flags_adp
Br1A Br 0.96437(5) -0.37712(7) 0.53403(2) 0.02269(11) Uani 1 1 d . .
Br1B Br 0.43917(5) 0.75353(8) 0.52915(2) 0.02758(12) Uani 1 1 d . .
C1A C 0.6520(5) 0.1685(7) 0.75822(11) 0.0216(9) Uani 1 1 d . .
H1A H 0.600488 0.016132 0.759738 0.026 Uiso 1 1 calc R U
C2A C 0.6631(5) 0.3082(7) 0.79348(10) 0.0198(8) Uani 1 1 d . .
H2A H 0.652319 0.473935 0.788981 0.024 Uiso 1 1 calc R U
C3A C 0.6316(5) 0.2845(7) 0.71984(10) 0.0225(8) Uani 1 1 d . .
H3A1 H 0.511604 0.305073 0.711007 0.027 Uiso 1 1 calc R U
H3A2 H 0.685661 0.434165 0.721834 0.027 Uiso 1 1 calc R U
C4A C 0.6123(4) 0.2267(7) 0.83118(10) 0.0170(7) Uani 1 1 d . .
C5A C 0.5213(4) 0.3678(7) 0.85258(10) 0.0172(7) Uani 1 1 d . .
H5A H 0.486934 0.510621 0.842350 0.021 Uiso 1 1 calc R U
C6A C 0.4784(4) 0.3026(6) 0.88958(10) 0.0160(7) Uani 1 1 d . .
C7A C 0.3880(4) 0.4466(7) 0.91254(11) 0.0181(8) Uani 1 1 d . .
H7A H 0.350398 0.588478 0.902521 0.022 Uiso 1 1 calc R U
C8A C 0.3544(5) 0.3836(7) 0.94894(11) 0.0210(8) Uani 1 1 d . .
H8A H 0.294261 0.481831 0.964064 0.025 Uiso 1 1 calc R U
C9A C 0.4091(5) 0.1725(7) 0.96396(11) 0.0213(9) Uani 1 1 d . .
H9A H 0.386581 0.130357 0.989358 0.026 Uiso 1 1 calc R U
C10A C 0.4942(5) 0.0280(7) 0.94242(10) 0.0195(8) Uani 1 1 d . .
H10A H 0.529167 -0.114053 0.952881 0.023 Uiso 1 1 calc R U
C11A C 0.5306(4) 0.0884(7) 0.90450(10) 0.0173(7) Uani 1 1 d . .
C12A C 0.6206(5) -0.0556(7) 0.88129(11) 0.0189(8) Uani 1 1 d . .
H12A H 0.653358 -0.200809 0.890659 0.023 Uiso 1 1 calc R U
C13A C 0.6605(4) 0.0121(7) 0.84577(11) 0.0190(8) Uani 1 1 d . .
H13A H 0.721105 -0.085906 0.830719 0.023 Uiso 1 1 calc R U
C14A C 0.6991(4) 0.2313(7) 0.65645(10) 0.0191(7) Uani 1 1 d . .
C15A C 0.7728(4) 0.0842(7) 0.62819(10) 0.0178(8) Uani 1 1 d . .
C16A C 0.8434(5) -0.1241(7) 0.63881(10) 0.0193(8) Uani 1 1 d . .
H16A H 0.849326 -0.172930 0.665027 0.023 Uiso 1 1 calc R U
C17A C 0.9047(4) -0.2594(8) 0.61100(10) 0.0203(7) Uani 1 1 d . .
H17A H 0.953961 -0.400833 0.617975 0.024 Uiso 1 1 calc R U
C18A C 0.8933(5) -0.1860(7) 0.57298(10) 0.0191(8) Uani 1 1 d . .
C19A C 0.8253(5) 0.0218(7) 0.56191(10) 0.0194(8) Uani 1 1 d . .
H19A H 0.820285 0.070278 0.535685 0.023 Uiso 1 1 calc R U
C20A C 0.7648(4) 0.1568(7) 0.58991(10) 0.0188(8) Uani 1 1 d . .
H20A H 0.717705 0.299420 0.582915 0.023 Uiso 1 1 calc R U
C1B C 0.1583(5) 0.9581(7) 0.76718(11) 0.0222(8) Uani 1 1 d . .
H1B H 0.067282 0.848098 0.759153 0.027 Uiso 1 1 calc R U
C2B C 0.2080(4) 0.9739(7) 0.80916(10) 0.0202(8) Uani 1 1 d . .
H2B H 0.247241 1.125417 0.818741 0.024 Uiso 1 1 calc R U
C3B C 0.1694(5) 1.1557(7) 0.74089(11) 0.0244(8) Uani 1 1 d . .
H3B1 H 0.059242 1.230076 0.735753 0.029 Uiso 1 1 calc R U
H3B2 H 0.251192 1.266740 0.752679 0.029 Uiso 1 1 calc R U
C4B C 0.1311(4) 0.8330(7) 0.83758(11) 0.0181(8) Uani 1 1 d . .
C5B C 0.1144(4) 0.9113(7) 0.87426(10) 0.0167(7) Uani 1 1 d . .
H5B H 0.157652 1.055165 0.881813 0.020 Uiso 1 1 calc R U
C6B C 0.0331(4) 0.7802(7) 0.90122(10) 0.0162(7) Uani 1 1 d . .
C7B C 0.0107(4) 0.8585(7) 0.93913(10) 0.0178(7) Uani 1 1 d . .
H7B H 0.052987 1.001531 0.947467 0.021 Uiso 1 1 calc R U
C8B C -0.0722(5) 0.7276(7) 0.96381(10) 0.0208(8) Uani 1 1 d . .
H8B H -0.087430 0.782171 0.988978 0.025 Uiso 1 1 calc R U
C9B C -0.1347(5) 0.5140(7) 0.95224(11) 0.0205(8) Uani 1 1 d . .
H9B H -0.192728 0.426129 0.969407 0.025 Uiso 1 1 calc R U
C10B C -0.1115(4) 0.4337(6) 0.91626(10) 0.0177(7) Uani 1 1 d . .
H10B H -0.152048 0.288533 0.908725 0.021 Uiso 1 1 calc R U
C11B C -0.0278(4) 0.5637(6) 0.89001(10) 0.0157(8) Uani 1 1 d . .
C12B C -0.0026(5) 0.4832(7) 0.85228(10) 0.0188(7) Uani 1 1 d . .
H12B H -0.039681 0.336574 0.844668 0.023 Uiso 1 1 calc R U
C13B C 0.0738(4) 0.6129(8) 0.82699(10) 0.0203(7) Uani 1 1 d . .
H13B H 0.088996 0.555904 0.801981 0.024 Uiso 1 1 calc R U
C14B C 0.1936(5) 1.1934(7) 0.67323(11) 0.0210(9) Uani 1 1 d . .
C15B C 0.2571(4) 1.0870(7) 0.63892(11) 0.0203(8) Uani 1 1 d . .
C16B C 0.3336(5) 0.8752(7) 0.64140(11) 0.0230(8) Uani 1 1 d . .
H16B H 0.347072 0.797018 0.665443 0.028 Uiso 1 1 calc R U
C17B C 0.3896(4) 0.7800(7) 0.60848(11) 0.0226(8) Uani 1 1 d . .
H17B H 0.443313 0.637526 0.609972 0.027 Uiso 1 1 calc R U
C18B C 0.3670(4) 0.8934(7) 0.57373(11) 0.0212(8) Uani 1 1 d . .
C19B C 0.2922(5) 1.1035(8) 0.57051(10) 0.0240(8) Uani 1 1 d . .
H19B H 0.279374 1.180702 0.546377 0.029 Uiso 1 1 calc R U
C20B C 0.2365(5) 1.1982(7) 0.60356(11) 0.0218(8) Uani 1 1 d . .
H20B H 0.183673 1.341265 0.601882 0.026 Uiso 1 1 calc R U
O1A O 0.8114(3) 0.2049(5) 0.78062(7) 0.0244(6) Uani 1 1 d . .
O2A O 0.7098(3) 0.1440(5) 0.69270(7) 0.0223(6) Uani 1 1 d . .
O3A O 0.6343(4) 0.4106(5) 0.64872(8) 0.0264(6) Uani 1 1 d . .
O1B O 0.3140(3) 0.8620(5) 0.78370(8) 0.0248(6) Uani 1 1 d . .
O2B O 0.2229(4) 1.0663(5) 0.70541(8) 0.0250(6) Uani 1 1 d . .
O3B O 0.1264(4) 1.3756(5) 0.67349(8) 0.0311(7) Uani 1 1 d . .

loop_
_atom_site_aniso_label
_atom_site_aniso_U_11
_atom_site_aniso_U_22
_atom_site_aniso_U_33
_atom_site_aniso_U_23
_atom_site_aniso_U_13
_atom_site_aniso_U_12
Br1A 0.02586(19) 0.0232(2) 0.01964(17) -0.00285(16) 0.00536(14) -0.00068(17)
Br1B 0.02192(19) 0.0347(3) 0.0264(2) -0.00778(19) 0.00414(15) -0.00350(19)
C1A 0.0225(18) 0.024(2) 0.0183(17) -0.0031(15) 0.0037(14) -0.0017(15)
C2A 0.0211(18) 0.017(2) 0.0215(18) -0.0026(14) 0.0049(14) -0.0019(14)
C3A 0.0241(18) 0.024(2) 0.0204(17) -0.0025(16) 0.0043(14) 0.0045(16)
C4A 0.0179(16) 0.0165(19) 0.0166(16) -0.0012(15) 0.0018(13) -0.0014(15)
C5A 0.0161(17) 0.0134(18) 0.0219(18) -0.0007(15) 0.0004(13) -0.0003(14)
C6A 0.0153(16) 0.0137(19) 0.0189(17) -0.0018(14) 0.0008(13) 0.0001(14)
C7A 0.0160(17) 0.015(2) 0.0228(18) -0.0016(15) 0.0008(14) 0.0000(14)
C8A 0.0197(18) 0.022(2) 0.0216(18) -0.0028(16) 0.0041(14) 0.0013(16)
C9A 0.0219(18) 0.026(2) 0.0164(17) -0.0007(14) 0.0031(14) -0.0066(15)
C10A 0.0207(18) 0.0175(19) 0.0202(17) 0.0023(15) 0.0013(14) 0.0002(15)
C11A 0.0206(17) 0.013(2) 0.0180(16) -0.0015(14) 0.0004(13) -0.0034(14)
C12A 0.0217(18) 0.0115(19) 0.0230(18) -0.0004(14) -0.0001(14) 0.0010(14)
C13A 0.0158(17) 0.017(2) 0.0243(18) -0.0064(16) 0.0030(14) 0.0015(15)
C14A 0.0171(16) 0.021(2) 0.0191(16) -0.0016(16) 0.0002(13) -0.0027(16)
C15A 0.0127(15) 0.020(2) 0.0208(17) -0.0032(15) 0.0012(12) -0.0037(14)
C16A 0.0231(19) 0.018(2) 0.0163(17) 0.0012(15) 0.0017(14) -0.0040(15)
C17A 0.0207(16) 0.019(2) 0.0210(17) 0.0005(16) 0.0020(13) -0.0033(17)
C18A 0.0166(17) 0.023(2) 0.0183(17) -0.0044(14) 0.0028(13) -0.0032(14)
C19A 0.0212(18) 0.021(2) 0.0164(16) 0.0014(15) 0.0031(14) -0.0018(15)
C20A 0.0160(16) 0.017(2) 0.0233(18) 0.0016(15) 0.0010(13) 0.0000(14)
C1B 0.0222(19) 0.023(2) 0.0220(18) 0.0034(16) 0.0032(15) -0.0011(15)
C2B 0.0195(18) 0.019(2) 0.0230(18) 0.0003(16) 0.0058(14) -0.0011(15)
C3B 0.0283(19) 0.023(2) 0.0229(18) 0.0049(17) 0.0077(15) 0.0007(17)
C4B 0.0131(17) 0.019(2) 0.0217(18) 0.0018(15) 0.0014(14) 0.0007(14)
C5B 0.0164(17) 0.0138(19) 0.0196(17) 0.0004(14) 0.0006(13) -0.0012(14)
C6B 0.0158(16) 0.0107(18) 0.0215(17) 0.0003(15) -0.0002(13) 0.0002(14)
C7B 0.0169(17) 0.0147(19) 0.0214(17) 0.0005(15) 0.0002(13) 0.0015(14)
C8B 0.0205(17) 0.024(2) 0.0180(16) 0.0004(16) 0.0012(13) 0.0035(16)
C9B 0.0186(18) 0.020(2) 0.0231(18) 0.0062(16) 0.0012(14) -0.0020(15)
C10B 0.0179(17) 0.0097(19) 0.0251(18) 0.0022(14) 0.0002(14) -0.0003(14)
C11B 0.0135(16) 0.013(2) 0.0202(17) 0.0013(14) -0.0017(13) 0.0022(13)
C12B 0.0215(18) 0.0137(19) 0.0206(17) -0.0032(15) -0.0006(14) -0.0004(15)
C13B 0.0215(17) 0.022(2) 0.0173(16) -0.0017(18) 0.0012(13) 0.0005(17)
C14B 0.0199(18) 0.022(2) 0.0207(18) 0.0030(14) -0.0003(14) -0.0058(14)
C15B 0.0169(17) 0.019(2) 0.0243(18) 0.0017(16) 0.0005(13) -0.0059(15)
C16B 0.0223(19) 0.023(2) 0.0234(18) 0.0054(16) -0.0003(15) -0.0031(16)
C17B 0.0184(17) 0.020(2) 0.0294(19) 0.0018(17) 0.0009(14) 0.0000(16)
C18B 0.0162(18) 0.024(2) 0.0229(18) -0.0041(16) 0.0014(14) -0.0028(15)
C19B 0.0247(18) 0.027(2) 0.0191(16) 0.0036(17) -0.0013(13) -0.0054(18)
C20B 0.0215(18) 0.020(2) 0.0227(18) 0.0036(14) -0.0009(14) -0.0005(14)
O1A 0.0169(12) 0.0352(18) 0.0213(12) -0.0021(11) 0.0035(10) 0.0009(11)
O2A 0.0264(13) 0.0251(15) 0.0159(11) 0.0003(12) 0.0047(10) 0.0031(13)
O3A 0.0324(15) 0.0237(16) 0.0232(13) 0.0021(11) 0.0040(11) 0.0065(13)
O1B 0.0230(14) 0.0289(16) 0.0233(13) 0.0021(12) 0.0069(11) 0.0030(12)
O2B 0.0299(15) 0.0262(17) 0.0200(13) 0.0051(11) 0.0071(11) 0.0035(12)
O3B 0.0471(18) 0.0209(16) 0.0255(14) 0.0020(12) 0.0054(13) 0.0085(14)

loop_
_atom_type_symbol
_atom_type_description
_atom_type_scat_dispersion_real
_atom_type_scat_dispersion_imag
_atom_type_scat_source
C C 0.0181 0.0091 'International Tables Vol C Tables 4.2.6.8 and 6.1.1.4'
H H 0.0000 0.0000 'International Tables Vol C Tables 4.2.6.8 and 6.1.1.4'
Br Br -0.6763 1.2805 'International Tables Vol C Tables 4.2.6.8 and 6.1.1.4'
O O 0.0492 0.0322 'International Tables Vol C Tables 4.2.6.8 and 6.1.1.4'

loop_
_geom_angle_atom_site_label_1
_geom_angle_atom_site_label_2
_geom_angle_atom_site_label_3
_geom_angle
O1A C1A C2A 59.7(2)
O1A C1A C3A 114.8(3)
C2A C1A C3A 118.0(4)
O1A C1A H1A 117.2
C2A C1A H1A 117.2
C3A C1A H1A 117.2
O1A C2A C1A 59.2(2)
O1A C2A C4A 116.1(3)
C1A C2A C4A 123.0(3)
O1A C2A H2A 115.5
C1A C2A H2A 115.5
C4A C2A H2A 115.5
O2A C3A C1A 107.3(3)
O2A C3A H3A1 110.3
C1A C3A H3A1 110.3
O2A C3A H3A2 110.3
C1A C3A H3A2 110.3
H3A1 C3A H3A2 108.5
C5A C4A C13A 119.9(3)
C5A C4A C2A 118.9(4)
C13A C4A C2A 121.2(3)
C4A C5A C6A 120.9(4)
C4A C5A H5A 119.6
C6A C5A H5A 119.6
C5A C6A C7A 122.0(3)
C5A C6A C11A 118.9(3)
C7A C6A C11A 119.1(3)
C8A C7A C6A 120.9(4)
C8A C7A H7A 119.6
C6A C7A H7A 119.6
C7A C8A C9A 119.9(4)
C7A C8A H8A 120.0
C9A C8A H8A 120.0
C10A C9A C8A 120.8(3)
C10A C9A H9A 119.6
C8A C9A H9A 119.6
C9A C10A C11A 120.5(4)
C9A C10A H10A 119.7
C11A C10A H10A 119.7
C6A C11A C10A 118.8(3)
C6A C11A C12A 118.8(3)
C10A C11A C12A 122.4(4)
C13A C12A C11A 120.9(4)
C13A C12A H12A 119.6
C11A C12A H12A 119.6
C12A C13A C4A 120.5(3)
C12A C13A H13A 119.7
C4A C13A H13A 119.7
O3A C14A O2A 122.0(4)
O3A C14A C15A 124.7(3)
O2A C14A C15A 113.3(4)
C20A C15A C16A 120.3(3)
C20A C15A C14A 117.7(4)
C16A C15A C14A 122.0(3)
C17A C16A C15A 119.8(3)
C17A C16A H16A 120.1
C15A C16A H16A 120.1
C18A C17A C16A 119.1(4)
C18A C17A H17A 120.5
C16A C17A H17A 120.5
C17A C18A C19A 122.0(4)
C17A C18A Br1A 119.6(3)
C19A C18A Br1A 118.4(3)
C20A C19A C18A 118.6(3)
C20A C19A H19A 120.7
C18A C19A H19A 120.7
C19A C20A C15A 120.2(4)
C19A C20A H20A 119.9
C15A C20A H20A 119.9
O1B C1B C2B 59.8(2)
O1B C1B C3B 116.7(3)
C2B C1B C3B 121.7(4)
O1B C1B H1B 115.7
C2B C1B H1B 115.7
C3B C1B H1B 115.7
O1B C2B C1B 59.1(2)
O1B C2B C4B 117.3(3)
C1B C2B C4B 122.2(3)
O1B C2B H2B 115.5
C1B C2B H2B 115.5
C4B C2B H2B 115.5
O2B C3B C1B 105.7(3)
O2B C3B H3B1 110.6
C1B C3B H3B1 110.6
O2B C3B H3B2 110.6
C1B C3B H3B2 110.6
H3B1 C3B H3B2 108.7
C5B C4B C13B 119.3(3)
C5B C4B C2B 120.9(4)
C13B C4B C2B 119.8(3)
C4B C5B C6B 121.1(3)
C4B C5B H5B 119.5
C6B C5B H5B 119.5
C11B C6B C7B 118.5(3)
C11B C6B C5B 119.1(3)
C7B C6B C5B 122.4(4)
C8B C7B C6B 120.2(4)
C8B C7B H7B 119.9
C6B C7B H7B 119.9
C7B C8B C9B 120.9(4)
C7B C8B H8B 119.5
C9B C8B H8B 119.5
C10B C9B C8B 119.8(4)
C10B C9B H9B 120.1
C8B C9B H9B 120.1
C9B C10B C11B 121.0(4)
C9B C10B H10B 119.5
C11B C10B H10B 119.5
C10B C11B C6B 119.6(3)
C10B C11B C12B 121.9(3)
C6B C11B C12B 118.6(3)
C13B C12B C11B 121.1(4)
C13B C12B H12B 119.5
C11B C12B H12B 119.5
C12B C13B C4B 120.8(3)
C12B C13B H13B 119.6
C4B C13B H13B 119.6
O3B C14B O2B 122.4(4)
O3B C14B C15B 125.4(4)
O2B C14B C15B 112.2(3)
C20B C15B C16B 119.6(4)
C20B C15B C14B 119.0(4)
C16B C15B C14B 121.4(3)
C17B C16B C15B 119.6(4)
C17B C16B H16B 120.2
C15B C16B H16B 120.2
C18B C17B C16B 119.6(4)
C18B C17B H17B 120.2
C16B C17B H17B 120.2
C17B C18B C19B 122.0(4)
C17B C18B Br1B 118.2(3)
C19B C18B Br1B 119.8(3)
C18B C19B C20B 118.2(4)
C18B C19B H19B 120.9
C20B C19B H19B 120.9
C15B C20B C19B 121.0(4)
C15B C20B H20B 119.5
C19B C20B H20B 119.5
C1A O1A C2A 61.1(2)
C14A O2A C3A 113.0(3)
C1B O1B C2B 61.2(2)
C14B O2B C3B 117.1(3)

loop_
_geom_bond_atom_site_label_1
_geom_bond_atom_site_label_2
_geom_bond_distance
Br1A C18A 1.897(4)
Br1B C18B 1.897(4)
C1A O1A 1.445(4)
C1A C2A 1.472(5)
C1A C3A 1.492(5)
C1A H1A 1.0000
C2A O1A 1.453(4)
C2A C4A 1.489(5)
C2A H2A 1.0000
C3A O2A 1.449(5)
C3A H3A1 0.9900
C3A H3A2 0.9900
C4A C5A 1.379(5)
C4A C13A 1.412(6)
C5A C6A 1.416(5)
C5A H5A 0.9500
C6A C7A 1.419(5)
C6A C11A 1.421(5)
C7A C8A 1.369(5)
C7A H7A 0.9500
C8A C9A 1.412(6)
C8A H8A 0.9500
C9A C10A 1.368(6)
C9A H9A 0.9500
C10A C11A 1.421(5)
C10A H10A 0.9500
C11A C12A 1.423(5)
C12A C13A 1.364(5)
C12A H12A 0.9500
C13A H13A 0.9500
C14A O3A 1.205(5)
C14A O2A 1.353(4)
C14A C15A 1.482(5)
C15A C20A 1.390(5)
C15A C16A 1.396(6)
C16A C17A 1.384(6)
C16A H16A 0.9500
C17A C18A 1.382(5)
C17A H17A 0.9500
C18A C19A 1.389(6)
C19A C20A 1.386(5)
C19A H19A 0.9500
C20A H20A 0.9500
C1B O1B 1.440(5)
C1B C2B 1.471(5)
C1B C3B 1.495(6)
C1B H1B 1.0000
C2B O1B 1.451(4)
C2B C4B 1.476(5)
C2B H2B 1.0000
C3B O2B 1.445(5)
C3B H3B1 0.9900
C3B H3B2 0.9900
C4B C5B 1.373(5)
C4B C13B 1.423(6)
C5B C6B 1.426(5)
C5B H5B 0.9500
C6B C11B 1.417(5)
C6B C7B 1.422(5)
C7B C8B 1.379(5)
C7B H7B 0.9500
C8B C9B 1.409(6)
C8B H8B 0.9500
C9B C10B 1.366(5)
C9B H9B 0.9500
C10B C11B 1.416(5)
C10B H10B 0.9500
C11B C12B 1.426(5)
C12B C13B 1.361(6)
C12B H12B 0.9500
C13B H13B 0.9500
C14B O3B 1.211(5)
C14B O2B 1.347(5)
C14B C15B 1.483(5)
C15B C20B 1.387(5)
C15B C16B 1.400(6)
C16B C17B 1.389(6)
C16B H16B 0.9500
C17B C18B 1.376(6)
C17B H17B 0.9500
C18B C19B 1.385(6)
C19B C20B 1.391(6)
C19B H19B 0.9500
C20B H20B 0.9500
